data_7041365
loop_
_publ_author_name
'Arauzo, Ana'
'Bartolom\'e, Elena'
'Benniston, Andrew C.'
'Melnic, Silvia'
'Shova, Sergiu'
'Luz\'on, Javier'
'Alonso, Pablo J.'
'Barra, Anne-Laure'
'Bartolom\'e, Juan'

_publ_section_title
;
 Slow magnetic relaxation in a dimeric Mn2Ca2 complex enabled by the large
 Mn(iii) rhombicity.
;
_journal_issue 3
_journal_name_full 'Dalton transactions (Cambridge, England : 2003)'
_journal_page_first 720
_journal_page_last 732
_journal_paper_doi 10.1039/c6dt02509a
_journal_volume 46
_journal_year 2017
_chemical_formula_moiety 'C40 H50 Ca2 Mn2 N8 O10, 4(Cl O4), 2(C2 H3 N)'
_chemical_formula_sum 'C44 H56 Ca2 Cl4 Mn2 N10 O26'
_chemical_formula_weight 1472.83
_chemical_name_systematic
;
 ? 
;
_space_group_crystal_system monoclinic
_space_group_IT_number 15
_space_group_name_Hall '-C 2yc'
_space_group_name_H-M_alt 'C 1 2/c 1'
_symmetry_space_group_name_Hall '-C 2yc'
_symmetry_space_group_name_H-M 'C 1 2/c 1'
_atom_sites_solution_hydrogens geom
_atom_sites_solution_primary direct
_atom_sites_solution_secondary difmap
_audit_creation_date 2015-11-14
_audit_creation_method
;
Olex2 1.2
(compiled 2015.09.30 svn.r3233 for OlexSys, GUI svn.r5103)
;
_audit_update_record
;
2016-06-01 deposited with the CCDC.
2016-12-07 downloaded from the CCDC.
;
_cell_angle_alpha 90.00
_cell_angle_beta 97.253(4)
_cell_angle_gamma 90.00
_cell_formula_units_Z 4
_cell_length_a 27.6073(11)
_cell_length_b 14.4511(5)
_cell_length_c 16.2615(7)
_cell_measurement_reflns_used 3439
_cell_measurement_temperature 260.00(14)
_cell_measurement_theta_max 24.9160
_cell_measurement_theta_min 1.6030
_cell_volume 6435.7(4)
_computing_cell_refinement
;
CrysAlisPro, Agilent Technologies,
Version 1.171.36.32 (release 02-08-2013 CrysAlis171 .NET)
(compiled Aug  2 2013,16:46:58)
;
_computing_data_collection
;
CrysAlisPro, Agilent Technologies,
Version 1.171.36.32 (release 02-08-2013 CrysAlis171 .NET)
(compiled Aug  2 2013,16:46:58)
;
_computing_data_reduction
;
CrysAlisPro, Agilent Technologies,
Version 1.171.36.32 (release 02-08-2013 CrysAlis171 .NET)
(compiled Aug  2 2013,16:46:58)
;
_computing_molecular_graphics 'Olex2 (Dolomanov et al., 2009)'
_computing_publication_material 'Olex2 (Dolomanov et al., 2009)'
_computing_structure_refinement 'ShelXL (Sheldrick, 2015)'
_computing_structure_solution 'ShelXS (Sheldrick, 2008)'
_diffrn_ambient_temperature 260.00(14)
_diffrn_detector_area_resol_mean 16.1593
_diffrn_measured_fraction_theta_full 0.999
_diffrn_measured_fraction_theta_max 0.999
_diffrn_measurement_details
;
#__ type_ start__ end____ width___ exp.time_
  1 omega  -22.00   15.00   1.0000   10.0000
omega____ theta____ kappa____ phi______ frames
    -      -17.1690  -99.0000   60.0000 37

#__ type_ start__ end____ width___ exp.time_
  2 omega   -3.00   78.00   1.0000   10.0000
omega____ theta____ kappa____ phi______ frames
    -       19.6690   19.0000  150.0000 81

#__ type_ start__ end____ width___ exp.time_
  3 omega  -51.00   57.00   1.0000   10.0000
omega____ theta____ kappa____ phi______ frames
    -       19.6690  -19.0000  -60.0000 108
;
_diffrn_measurement_device_type 'Xcalibur, Eos'
_diffrn_measurement_method '\w scans'
_diffrn_orient_matrix_UB_11 -0.0231672000
_diffrn_orient_matrix_UB_12 -0.0160789000
_diffrn_orient_matrix_UB_13 0.0082965000
_diffrn_orient_matrix_UB_21 -0.0079675000
_diffrn_orient_matrix_UB_22 -0.0019354000
_diffrn_orient_matrix_UB_23 -0.0431847000
_diffrn_orient_matrix_UB_31 0.0083403000
_diffrn_orient_matrix_UB_32 -0.0463528000
_diffrn_orient_matrix_UB_33 -0.0010270000
_diffrn_radiation_monochromator graphite
_diffrn_radiation_type MoK\a
_diffrn_radiation_wavelength 0.71073
_diffrn_reflns_av_R_equivalents 0.0403
_diffrn_reflns_av_unetI/netI 0.0684
_diffrn_reflns_limit_h_max 28
_diffrn_reflns_limit_h_min -32
_diffrn_reflns_limit_k_max 17
_diffrn_reflns_limit_k_min -16
_diffrn_reflns_limit_l_max 19
_diffrn_reflns_limit_l_min -12
_diffrn_reflns_number 12656
_diffrn_reflns_theta_full 25.03
_diffrn_reflns_theta_max 25.03
_diffrn_reflns_theta_min 1.59
_diffrn_source 'Enhance (Mo) X-ray Source'
_exptl_absorpt_coefficient_mu 0.803
_exptl_absorpt_correction_T_max 1.00000
_exptl_absorpt_correction_T_min 0.80747
_exptl_absorpt_correction_type multi-scan
_exptl_absorpt_process_details
;
CrysAlisPro, Agilent Technologies,
Version 1.171.36.32 (release 02-08-2013 CrysAlis171 .NET)
(compiled Aug  2 2013,16:46:58)
Empirical absorption correction using spherical harmonics,
 implemented in SCALE3 ABSPACK scaling algorithm.
;
_exptl_crystal_colour 'clear dark red'
_exptl_crystal_colour_lustre clear
_exptl_crystal_colour_modifier dark
_exptl_crystal_colour_primary red
_exptl_crystal_density_diffrn 1.520
_exptl_crystal_density_method 'not measured'
_exptl_crystal_description prism
_exptl_crystal_F_000 3024
_exptl_crystal_size_max 0.4
_exptl_crystal_size_mid 0.4
_exptl_crystal_size_min 0.1
_refine_diff_density_max 0.805
_refine_diff_density_min -0.778
_refine_diff_density_rms 0.092
_refine_ls_extinction_method none
_refine_ls_goodness_of_fit_ref 1.039
_refine_ls_hydrogen_treatment constr
_refine_ls_matrix_type full
_refine_ls_number_parameters 394
_refine_ls_number_reflns 5681
_refine_ls_number_restraints 171
_refine_ls_restrained_S_all 1.061
_refine_ls_R_factor_all 0.0954
_refine_ls_R_factor_gt 0.0672
_refine_ls_shift/su_max 0.000
_refine_ls_shift/su_mean 0.000
_refine_ls_structure_factor_coef Fsqd
_refine_ls_weighting_details 'calc w=1/[\s^2^(Fo^2^)+(0.0952P)^2^+19.9101P] where P=(Fo^2^+2Fc^2^)/3'
_refine_ls_weighting_scheme calc
_refine_ls_wR_factor_gt 0.1770
_refine_ls_wR_factor_ref 0.2020
_reflns_number_gt 3994
_reflns_number_total 5681
_reflns_threshold_expression >2sigma(I)
_cod_data_source_file c6dt02509a2.cif
_cod_data_source_block shi_2586_sime
_cod_depositor_comments 'Adding full bibliography for 7041365.cif.'
_cod_database_code 7041365
_chemical_oxdiff_formula 'C20 H20 N6 O18 Cl1 Mn2 Ca1'
_chemical_oxdiff_usercomment 'OEC_19 rep._2435'
_reflns_odcompleteness_completeness 99.97
_reflns_odcompleteness_iscentric 1
_reflns_odcompleteness_theta 26.32
_olex2_refinement_description
;
1. Fixed Uiso
 At 1.2 times of:
  All C(H) groups, All C(H,H) groups
 At 1.5 times of:
  All C(H,H,H) groups, All O(H,H) groups
2. Restrained distances
 Cl3-O8 \\sim Cl3-O9 \\sim Cl3-O11X \\sim Cl3-O11 \\sim Cl3-O10
 with sigma of 0.01
 Cl3-O8 \\sim Cl3-O11X \\sim Cl3-O11 \\sim Cl3-O10 \\sim Cl3-O9 \\sim Cl2-O5X
\\sim Cl2-O5 \\sim Cl2-O6 ~
 Cl2-O4X \\sim Cl2-O4 \\sim Cl2-O7 \\sim Cl2-O7X \\sim Cl2-O6X \\sim Cl1-O13X
\\sim Cl1-O14 \\sim Cl1-O13 ~
 Cl1-O12 \\sim Cl1-O12X \\sim Cl1-O15
 with sigma of 0.01
3. Uiso/Uaniso restraints and constraints
Uiso(O12) = Uiso(O13) = Uiso(O15) = Uiso(O14) = Uiso(O12X) = Uiso(O13X)
Uiso(O10) = Uiso(O11) = Uiso(O11X) = Uiso(O8) = Uiso(O9)
Uiso(O5X) = Uiso(O4X) = Uiso(O4) = Uiso(O5) = Uiso(O7) = Uiso(O7X) = Uiso(O6X)
4. Others
 Fixed Sof: O5(0.5) O5X(0.35) O6X(0.25) O7(0.5) O7X(0.5) O4(0.5) O4X(0.4)
 O13X(0.25) O15(0.3) O12X(0.3) O14(0.3) O12(0.6) O13(0.25) O10(0.4) O8(0.4)
 O11(0.4) O9(0.4) O11X(0.4)
5.a Riding coordinates:
 O1W(H1WA,H1WB), O2W(H2WA,H2WB)
5.b Secondary CH2 refined with riding coordinates:
 C6(H6A,H6B), C12(H12A,H12B), C18(H18A,H18B)
5.c Aromatic/amide H refined with riding coordinates:
 C1(H1), C2(H2), C3(H3), C4(H4), C7(H7), C8(H8), C9(H9), C10(H10), C13(H13),
 C14(H14), C15(H15), C16(H16)
5.d Idealised Me refined as rotating group:
 C20(H20A,H20B,H20C), C22(H22A,H22B,H22C)
;
_olex2_date_sample_data_collection 2014-06-06
_olex2_submission_special_instructions 'No special instructions were received'

loop_
_space_group_symop_id
_space_group_symop_operation_xyz
1 'x, y, z'
2 '-x, y, -z+1/2'
3 'x+1/2, y+1/2, z'
4 '-x+1/2, y+1/2, -z+1/2'
5 '-x, -y, -z'
6 'x, -y, z-1/2'
7 '-x+1/2, -y+1/2, -z'
8 'x+1/2, -y+1/2, z-1/2'

loop_
_atom_site_label
_atom_site_type_symbol
_atom_site_fract_x
_atom_site_fract_y
_atom_site_fract_z
_atom_site_U_iso_or_equiv
_atom_site_adp_type
_atom_site_occupancy
_atom_site_calc_flag
_atom_site_disorder_assembly
_atom_site_disorder_group
_atom_site_site_symmetry_order
_atom_site_refinement_flags_posn
_atom_site_refinement_flags_adp
_atom_site_refinement_flags_occupancy
Mn1 Mn 0.22074(3) 0.71390(5) 0.41139(4) 0.0263(2) Uani 1 d . . 1 . . .
Ca1 Ca 0.34518(4) 0.70877(6) 0.43211(6) 0.0284(3) Uani 1 d . . 1 . . .
O1 O 0.27296(12) 0.8038(2) 0.4478(2) 0.0289(8) Uani 1 d . . 1 . . .
O1W O 0.36933(15) 0.5544(3) 0.4599(3) 0.0523(11) Uani 1 d . . 1 . . .
H1WA H 0.4003 0.5521 0.4733 0.078 Uiso 1 d . . 1 R . .
H1WB H 0.3553 0.5330 0.5000 0.078 Uiso 1 d . . 1 R . .
O2 O 0.16738(12) 0.7877(2) 0.4288(2) 0.0307(8) Uani 1 d . . 1 . . .
O2W O 0.37396(17) 0.6800(4) 0.3048(3) 0.0688(14) Uani 1 d . . 1 . . .
H2WA H 0.4054 0.6843 0.3107 0.103 Uiso 1 d . . 1 R . .
H2WB H 0.3658 0.6255 0.2860 0.103 Uiso 1 d . . 1 R . .
O3 O 0.27069(12) 0.6347(2) 0.3886(2) 0.0316(8) Uani 1 d . . 1 . . .
N1 N 0.35458(17) 0.8755(3) 0.3926(3) 0.0424(11) Uani 1 d . . 1 . . .
N2 N 0.19995(15) 0.7674(3) 0.2851(2) 0.0310(9) Uani 1 d . . 1 . . .
N3 N 0.17952(16) 0.5958(3) 0.3873(3) 0.0339(10) Uani 1 d . . 1 . . .
N4 N 0.4350(2) 0.7311(4) 0.4861(3) 0.0556(14) Uani 1 d . . 1 . . .
C1 C 0.3966(3) 0.9100(5) 0.3717(5) 0.0647(19) Uani 1 d . . 1 . . .
H1 H 0.4224 0.8692 0.3694 0.078 Uiso 1 calc . . 1 R . .
C2 C 0.4040(3) 1.0008(5) 0.3535(5) 0.076(2) Uani 1 d . . 1 . . .
H2 H 0.4334 1.0216 0.3383 0.092 Uiso 1 calc . . 1 R . .
C3 C 0.3652(3) 1.0602(5) 0.3590(6) 0.077(2) Uani 1 d . . 1 . . .
H3 H 0.3683 1.1227 0.3471 0.092 Uiso 1 calc . . 1 R . .
C4 C 0.3226(3) 1.0282(4) 0.3814(5) 0.064(2) Uani 1 d . . 1 . . .
H4 H 0.2968 1.0684 0.3861 0.077 Uiso 1 calc . . 1 R . .
C5 C 0.3180(2) 0.9338(4) 0.3974(3) 0.0419(13) Uani 1 d . . 1 . . .
C6 C 0.2700(2) 0.8969(4) 0.4178(3) 0.0391(13) Uani 1 d . . 1 . . .
H6A H 0.2583 0.9363 0.4593 0.047 Uiso 1 calc . . 1 R . .
H6B H 0.2463 0.8996 0.3684 0.047 Uiso 1 calc . . 1 R . .
C7 C 0.2198(2) 0.7505(4) 0.2148(3) 0.0366(12) Uani 1 d . . 1 . . .
H7 H 0.2489 0.7175 0.2182 0.044 Uiso 1 calc . . 1 R . .
C8 C 0.1986(2) 0.7802(4) 0.1385(3) 0.0451(14) Uani 1 d . . 1 . . .
H8 H 0.2131 0.7681 0.0910 0.054 Uiso 1 calc . . 1 R . .
C9 C 0.1552(2) 0.8285(4) 0.1343(4) 0.0509(16) Uani 1 d . . 1 . . .
H9 H 0.1400 0.8492 0.0834 0.061 Uiso 1 calc . . 1 R . .
C10 C 0.1345(2) 0.8461(4) 0.2052(4) 0.0461(14) Uani 1 d . . 1 . . .
H10 H 0.1054 0.8789 0.2029 0.055 Uiso 1 calc . . 1 R . .
C11 C 0.15781(19) 0.8138(3) 0.2802(3) 0.0341(12) Uani 1 d . . 1 . . .
C12 C 0.1389(2) 0.8315(4) 0.3609(3) 0.0410(13) Uani 1 d . . 1 . . .
H12A H 0.1386 0.8977 0.3708 0.049 Uiso 1 calc . . 1 R . .
H12B H 0.1056 0.8094 0.3574 0.049 Uiso 1 calc . . 1 R . .
C13 C 0.1316(2) 0.5847(4) 0.3914(4) 0.0450(14) Uani 1 d . . 1 . . .
H13 H 0.1135 0.6353 0.4053 0.054 Uiso 1 calc . . 1 R . .
C14 C 0.1086(3) 0.5020(5) 0.3759(5) 0.0631(19) Uani 1 d . . 1 . . .
H14 H 0.0753 0.4960 0.3786 0.076 Uiso 1 calc . . 1 R . .
C15 C 0.1363(3) 0.4267(5) 0.3558(5) 0.070(2) Uani 1 d . . 1 . . .
H15 H 0.1217 0.3691 0.3457 0.084 Uiso 1 calc . . 1 R . .
C16 C 0.1847(3) 0.4378(4) 0.3510(4) 0.0588(18) Uani 1 d . . 1 . . .
H16 H 0.2034 0.3877 0.3377 0.071 Uiso 1 calc . . 1 R . .
C17 C 0.2060(2) 0.5236(3) 0.3659(3) 0.0362(12) Uani 1 d . . 1 . . .
C18 C 0.2584(2) 0.5443(4) 0.3601(4) 0.0439(14) Uani 1 d . . 1 . . .
H18A H 0.2788 0.4999 0.3931 0.053 Uiso 1 calc . . 1 R . .
H18B H 0.2647 0.5383 0.3030 0.053 Uiso 1 calc . . 1 R . .
C19 C 0.4753(3) 0.7410(5) 0.4979(4) 0.0573(17) Uani 1 d . . 1 . . .
C20 C 0.5275(3) 0.7541(7) 0.5111(6) 0.096(3) Uani 1 d . . 1 . . .
H20A H 0.5414 0.7334 0.4631 0.144 Uiso 1 calc . . 1 GR . .
H20B H 0.5412 0.7190 0.5586 0.144 Uiso 1 calc . . 1 GR . .
H20C H 0.5347 0.8185 0.5203 0.144 Uiso 1 calc . . 1 GR . .
Cl2 Cl 0.32207(6) 0.62739(11) 0.09649(9) 0.0546(4) Uani 1 d . . 1 D . .
O5 O 0.3202(5) 0.7233(5) 0.1092(7) 0.0833(15) Uiso 0.50 d A . 1 D . .
O5X O 0.2942(6) 0.7099(8) 0.0787(10) 0.0833(15) Uiso 0.35 d A . 1 D . .
O6 O 0.3147(3) 0.5849(5) 0.1732(3) 0.116(2) Uani 1 d A . 1 D . .
O6X O 0.2891(7) 0.5535(11) 0.1000(15) 0.0833(15) Uiso 0.25 d A . 1 D . .
O7 O 0.3640(3) 0.5874(8) 0.0710(7) 0.0833(15) Uiso 0.50 d A . 1 D . .
O7X O 0.3720(3) 0.6483(8) 0.0864(7) 0.0833(15) Uiso 0.50 d A . 1 D . .
O4 O 0.3033(4) 0.5688(7) 0.0298(6) 0.0833(15) Uiso 0.50 d A 1 1 D . .
O4X O 0.2789(4) 0.6138(10) 0.0378(7) 0.0833(15) Uiso 0.40 d A 2 1 D . .
Cl1 Cl 0.5000 0.7704(2) 0.2500 0.0759(8) Uani 1 d . . 2 DS T P
O13X O 0.5363(10) 0.830(2) 0.2916(18) 0.109(3) Uiso 0.25 d . . 1 D . .
O15 O 0.4507(4) 0.7623(18) 0.2125(15) 0.109(3) Uiso 0.30 d . . 1 D . .
O12X O 0.4573(6) 0.7289(16) 0.2736(17) 0.109(3) Uiso 0.30 d B 1 1 D . .
O14 O 0.5182(10) 0.8167(16) 0.3252(9) 0.109(3) Uiso 0.30 d . 1 1 D . .
O12 O 0.4792(4) 0.7062(7) 0.3033(7) 0.109(3) Uiso 0.60 d B 2 1 D . .
O13 O 0.5040(12) 0.8540(12) 0.2977(16) 0.109(3) Uiso 0.25 d . 2 1 D . .
Cl3 Cl 0.0000 0.71251(18) 0.2500 0.0643(7) Uani 1 d . . 2 DS T P
O10 O 0.0503(3) 0.6880(16) 0.2561(13) 0.132(3) Uiso 0.40 d . . 1 D . .
O8 O -0.0445(5) 0.7061(15) 0.2857(13) 0.132(3) Uiso 0.40 d . 1 1 D . .
O11 O -0.0038(8) 0.6508(12) 0.1805(9) 0.132(3) Uiso 0.40 d . 1 1 D . .
O9 O -0.0020(9) 0.8039(7) 0.2184(10) 0.132(3) Uiso 0.40 d . 2 1 D . .
O11X O -0.0280(7) 0.6801(14) 0.1766(9) 0.132(3) Uiso 0.40 d . 2 1 D . .
N5 N 0.4546(3) 0.4850(5) 0.4049(5) 0.096(2) Uani 1 d . . 1 . . .
C21 C 0.4906(3) 0.4914(5) 0.3825(5) 0.069(2) Uani 1 d . . 1 . . .
C22 C 0.5380(3) 0.4973(8) 0.3540(6) 0.112(3) Uani 1 d . . 1 . . .
H22A H 0.5447 0.4407 0.3268 0.168 Uiso 1 calc . . 1 GR . .
H22B H 0.5625 0.5074 0.4005 0.168 Uiso 1 calc . . 1 GR . .
H22C H 0.5382 0.5479 0.3157 0.168 Uiso 1 calc . . 1 GR . .

loop_
_atom_site_aniso_label
_atom_site_aniso_U_11
_atom_site_aniso_U_22
_atom_site_aniso_U_33
_atom_site_aniso_U_23
_atom_site_aniso_U_13
_atom_site_aniso_U_12
Mn1 0.0238(4) 0.0272(4) 0.0280(4) -0.0014(3) 0.0034(3) 0.0038(3)
Ca1 0.0247(6) 0.0323(5) 0.0295(6) 0.0003(4) 0.0082(4) 0.0012(4)
O1 0.0291(19) 0.0244(16) 0.0333(18) 0.0033(14) 0.0042(15) 0.0004(15)
O1W 0.043(2) 0.043(2) 0.073(3) 0.010(2) 0.016(2) 0.0120(19)
O2 0.0273(19) 0.0359(18) 0.0287(18) -0.0001(14) 0.0035(15) 0.0127(15)
O2W 0.064(3) 0.097(3) 0.050(3) -0.024(2) 0.026(2) -0.017(3)
O3 0.0273(19) 0.0301(17) 0.0380(19) -0.0075(15) 0.0069(15) 0.0025(15)
N1 0.036(3) 0.040(3) 0.054(3) 0.006(2) 0.017(2) 0.003(2)
N2 0.028(2) 0.033(2) 0.030(2) 0.0028(17) -0.0007(18) 0.0036(19)
N3 0.030(2) 0.038(2) 0.034(2) -0.0039(18) 0.0039(19) -0.002(2)
N4 0.040(3) 0.069(4) 0.057(3) 0.000(3) 0.004(3) -0.005(3)
C1 0.053(4) 0.062(4) 0.084(5) 0.019(4) 0.030(4) 0.002(4)
C2 0.058(5) 0.066(5) 0.109(6) 0.028(4) 0.025(5) -0.011(4)
C3 0.061(5) 0.042(4) 0.129(7) 0.018(4) 0.016(5) -0.009(4)
C4 0.050(4) 0.041(3) 0.104(6) 0.016(4) 0.021(4) 0.002(3)
C5 0.044(3) 0.040(3) 0.042(3) 0.002(2) 0.006(3) 0.001(3)
C6 0.040(3) 0.034(3) 0.044(3) 0.005(2) 0.008(3) 0.004(3)
C7 0.038(3) 0.039(3) 0.035(3) -0.001(2) 0.014(2) 0.002(3)
C8 0.055(4) 0.050(3) 0.034(3) 0.002(2) 0.015(3) -0.006(3)
C9 0.057(4) 0.057(4) 0.037(3) 0.011(3) -0.002(3) 0.000(3)
C10 0.040(3) 0.053(3) 0.043(3) 0.008(3) -0.002(3) 0.012(3)
C11 0.032(3) 0.035(3) 0.035(3) 0.001(2) 0.003(2) 0.002(2)
C12 0.038(3) 0.052(3) 0.034(3) 0.004(2) 0.006(2) 0.019(3)
C13 0.031(3) 0.050(3) 0.054(4) -0.008(3) 0.005(3) 0.002(3)
C14 0.042(4) 0.060(4) 0.087(5) -0.010(4) 0.008(4) -0.012(3)
C15 0.052(4) 0.047(4) 0.108(6) -0.012(4) 0.003(4) -0.018(4)
C16 0.056(4) 0.032(3) 0.087(5) -0.015(3) 0.004(4) 0.000(3)
C17 0.037(3) 0.030(3) 0.040(3) -0.004(2) -0.002(2) 0.005(2)
C18 0.040(3) 0.038(3) 0.053(4) -0.013(3) 0.004(3) 0.003(3)
C19 0.044(4) 0.075(5) 0.054(4) 0.003(3) 0.009(3) -0.005(4)
C20 0.039(4) 0.152(8) 0.093(6) 0.001(6) -0.001(4) -0.013(5)
Cl2 0.0636(11) 0.0548(9) 0.0473(9) -0.0092(7) 0.0141(8) 0.0030(8)
O6 0.165(7) 0.137(5) 0.044(3) 0.006(3) 0.011(4) -0.031(5)
Cl1 0.0497(15) 0.102(2) 0.0817(19) 0.000 0.0296(14) 0.000
Cl3 0.0568(15) 0.0718(16) 0.0638(15) 0.000 0.0057(12) 0.000
N5 0.052(4) 0.113(6) 0.127(7) -0.041(5) 0.024(4) 0.010(4)
C21 0.048(5) 0.076(5) 0.080(5) -0.026(4) -0.005(4) 0.013(4)
C22 0.045(5) 0.174(10) 0.119(8) -0.008(7) 0.016(5) 0.006(6)

loop_
_atom_type_symbol
_atom_type_description
_atom_type_scat_dispersion_real
_atom_type_scat_dispersion_imag
_atom_type_scat_source
C C 0.0033 0.0016 'International Tables Vol C Tables 4.2.6.8 and 6.1.1.4'
H H 0.0000 0.0000 'International Tables Vol C Tables 4.2.6.8 and 6.1.1.4'
Ca Ca 0.2262 0.3064 'International Tables Vol C Tables 4.2.6.8 and 6.1.1.4'
Cl Cl 0.1484 0.1585 'International Tables Vol C Tables 4.2.6.8 and 6.1.1.4'
Mn Mn 0.3368 0.7283 'International Tables Vol C Tables 4.2.6.8 and 6.1.1.4'
N N 0.0061 0.0033 'International Tables Vol C Tables 4.2.6.8 and 6.1.1.4'
O O 0.0106 0.0060 'International Tables Vol C Tables 4.2.6.8 and 6.1.1.4'

loop_
_geom_angle_atom_site_label_1
_geom_angle_atom_site_label_2
_geom_angle_atom_site_label_3
_geom_angle
_geom_angle_site_symmetry_1
_geom_angle_site_symmetry_3
O1 Mn1 Ca1 44.58(8) 7_566 7_566
O1 Mn1 Ca1 89.93(10) . 7_566
O1 Mn1 O1 79.22(13) . 7_566
O1 Mn1 N2 98.23(14) . .
O1 Mn1 N3 165.04(16) . .
O2 Mn1 Ca1 38.20(10) . 7_566
O2 Mn1 O1 82.76(13) . 7_566
O2 Mn1 O1 97.97(14) . .
O2 Mn1 N2 79.81(15) . .
O2 Mn1 N3 94.27(16) . .
O3 Mn1 Ca1 143.83(11) . 7_566
O3 Mn1 O1 99.54(13) . 7_566
O3 Mn1 O1 86.17(14) . .
O3 Mn1 O2 175.61(15) . .
O3 Mn1 N2 98.19(15) . .
O3 Mn1 N3 81.87(16) . .
N2 Mn1 Ca1 117.94(11) . 7_566
N2 Mn1 O1 161.86(14) . 7_566
N3 Mn1 Ca1 94.42(12) . 7_566
N3 Mn1 O1 93.89(14) . 7_566
N3 Mn1 N2 92.36(16) . .
Mn1 Ca1 H1WA 114.0 7_566 .
Mn1 Ca1 H1WB 92.2 7_566 .
Mn1 Ca1 H2WA 168.1 7_566 .
Mn1 Ca1 H2WB 160.2 7_566 .
O1 Ca1 Mn1 40.76(8) . 7_566
O1 Ca1 H1WA 149.4 . .
O1 Ca1 H1WB 120.8 . .
O1 Ca1 H2WA 135.6 . .
O1 Ca1 H2WB 125.8 . .
O1 Ca1 N1 66.62(13) . .
O1 Ca1 N4 131.35(15) . .
O1W Ca1 Mn1 108.90(11) . 7_566
O1W Ca1 O1 136.21(13) . .
O1W Ca1 H1WA 17.0 . .
O1W Ca1 H1WB 16.9 . .
O1W Ca1 H2WA 80.5 . .
O1W Ca1 H2WB 70.8 . .
O1W Ca1 N1 156.96(15) . .
O1W Ca1 N4 79.27(17) . .
H1WA Ca1 H1WB 29.2 . .
H1WA Ca1 H2WA 72.9 . .
H1WA Ca1 H2WB 71.8 . .
H1WB Ca1 H2WA 97.4 . .
H1WB Ca1 H2WB 85.6 . .
O2 Ca1 Mn1 29.72(8) 7_566 7_566
O2 Ca1 O1 70.46(11) 7_566 .
O2 Ca1 O1W 84.69(13) 7_566 .
O2 Ca1 H1WA 85.8 7_566 .
O2 Ca1 H1WB 69.7 7_566 .
O2 Ca1 O2W 165.49(16) 7_566 .
O2 Ca1 H2WA 150.9 7_566 .
O2 Ca1 H2WB 155.3 7_566 .
O2 Ca1 O3 94.04(12) 7_566 .
O2 Ca1 N1 105.06(14) 7_566 .
O2 Ca1 N4 85.42(15) 7_566 .
O2W Ca1 Mn1 164.78(14) . 7_566
O2W Ca1 O1 124.02(16) . .
O2W Ca1 O1W 83.24(17) . .
O2W Ca1 H1WA 80.3 . .
O2W Ca1 H1WB 99.3 . .
O2W Ca1 H2WA 17.1 . .
O2W Ca1 H2WB 16.7 . .
O2W Ca1 N1 83.52(17) . .
O2W Ca1 N4 84.45(17) . .
H2WA Ca1 H2WB 29.3 . .
O3 Ca1 Mn1 81.28(8) . 7_566
O3 Ca1 O1 66.11(11) . .
O3 Ca1 O1W 80.90(13) . .
O3 Ca1 H1WA 97.7 . .
O3 Ca1 H1WB 75.1 . .
O3 Ca1 O2W 91.98(14) . .
O3 Ca1 H2WA 108.0 . .
O3 Ca1 H2WB 79.1 . .
O3 Ca1 N1 118.33(14) . .
O3 Ca1 N4 160.14(15) . .
N1 Ca1 Mn1 87.69(11) . 7_566
N1 Ca1 H1WA 140.9 . .
N1 Ca1 H1WB 166.4 . .
N1 Ca1 H2WA 81.3 . .
N1 Ca1 H2WB 99.0 . .
N1 Ca1 N4 80.76(17) . .
N4 Ca1 Mn1 106.42(13) . 7_566
N4 Ca1 H1WA 62.4 . .
N4 Ca1 H1WB 86.2 . .
N4 Ca1 H2WA 67.3 . .
N4 Ca1 H2WB 93.1 . .
Mn1 O1 Mn1 100.78(13) . 7_566
Mn1 O1 Ca1 99.92(13) . .
Mn1 O1 Ca1 94.66(12) 7_566 .
C6 O1 Mn1 116.1(3) . 7_566
C6 O1 Mn1 120.5(3) . .
C6 O1 Ca1 120.1(3) . .
Ca1 O1W H1WA 109.6 . .
Ca1 O1W H1WB 110.1 . .
H1WA O1W H1WB 109.0 . .
Mn1 O2 Ca1 112.07(15) . 7_566
C12 O2 Mn1 120.4(3) . .
C12 O2 Ca1 127.5(3) . 7_566
Ca1 O2W H2WA 109.7 . .
Ca1 O2W H2WB 111.8 . .
H2WA O2W H2WB 108.7 . .
Mn1 O3 Ca1 107.57(14) . .
C18 O3 Mn1 118.7(3) . .
C18 O3 Ca1 133.2(3) . .
C1 N1 Ca1 122.6(4) . .
C5 N1 Ca1 119.4(4) . .
C5 N1 C1 117.8(5) . .
C7 N2 Mn1 129.8(3) . .
C11 N2 Mn1 110.7(3) . .
C11 N2 C7 119.0(4) . .
C13 N3 Mn1 127.9(4) . .
C13 N3 C17 119.3(5) . .
C17 N3 Mn1 112.8(4) . .
C19 N4 Ca1 169.8(5) . .
N1 C1 H1 117.7 . .
N1 C1 C2 124.5(7) . .
C2 C1 H1 117.7 . .
C1 C2 H2 121.8 . .
C1 C2 C3 116.4(7) . .
C3 C2 H2 121.8 . .
C2 C3 H3 119.7 . .
C4 C3 C2 120.6(6) . .
C4 C3 H3 119.7 . .
C3 C4 H4 120.5 . .
C3 C4 C5 119.0(6) . .
C5 C4 H4 120.5 . .
N1 C5 C4 121.5(5) . .
N1 C5 C6 119.1(5) . .
C4 C5 C6 119.3(5) . .
O1 C6 C5 113.3(4) . .
O1 C6 H6A 108.9 . .
O1 C6 H6B 108.9 . .
C5 C6 H6A 108.9 . .
C5 C6 H6B 108.9 . .
H6A C6 H6B 107.7 . .
N2 C7 H7 118.8 . .
N2 C7 C8 122.4(5) . .
C8 C7 H7 118.8 . .
C7 C8 H8 120.9 . .
C7 C8 C9 118.1(5) . .
C9 C8 H8 120.9 . .
C8 C9 H9 119.9 . .
C10 C9 C8 120.2(5) . .
C10 C9 H9 119.9 . .
C9 C10 H10 120.7 . .
C9 C10 C11 118.6(5) . .
C11 C10 H10 120.7 . .
N2 C11 C10 121.7(5) . .
N2 C11 C12 115.6(4) . .
C10 C11 C12 122.7(5) . .
O2 C12 C11 112.7(4) . .
O2 C12 H12A 109.0 . .
O2 C12 H12B 109.0 . .
C11 C12 H12A 109.0 . .
C11 C12 H12B 109.0 . .
H12A C12 H12B 107.8 . .
N3 C13 H13 118.8 . .
N3 C13 C14 122.4(6) . .
C14 C13 H13 118.8 . .
C13 C14 H14 121.0 . .
C13 C14 C15 118.1(6) . .
C15 C14 H14 121.0 . .
C14 C15 H15 120.1 . .
C16 C15 C14 119.7(6) . .
C16 C15 H15 120.1 . .
C15 C16 H16 120.1 . .
C15 C16 C17 119.7(6) . .
C17 C16 H16 120.1 . .
N3 C17 C16 120.6(5) . .
N3 C17 C18 115.0(4) . .
C16 C17 C18 124.3(5) . .
O3 C18 C17 111.0(4) . .
O3 C18 H18A 109.4 . .
O3 C18 H18B 109.4 . .
C17 C18 H18A 109.4 . .
C17 C18 H18B 109.4 . .
H18A C18 H18B 108.0 . .
N4 C19 C20 178.6(8) . .
C19 C20 H20A 109.5 . .
C19 C20 H20B 109.5 . .
C19 C20 H20C 109.5 . .
H20A C20 H20B 109.5 . .
H20A C20 H20C 109.5 . .
H20B C20 H20C 109.5 . .
O5 Cl2 O5X 34.6(7) . .
O5 Cl2 O6 106.5(6) . .
O5 Cl2 O6X 135.0(11) . .
O5 Cl2 O7X 82.1(7) . .
O5 Cl2 O4 133.2(7) . .
O5 Cl2 O4X 100.9(8) . .
O5X Cl2 O7X 107.5(8) . .
O5X Cl2 O4X 66.4(9) . .
O6 Cl2 O5X 113.7(8) . .
O6 Cl2 O7X 115.7(6) . .
O6 Cl2 O4X 108.8(7) . .
O6X Cl2 O5X 107.8(12) . .
O6X Cl2 O6 58.3(10) . .
O6X Cl2 O7X 142.7(10) . .
O6X Cl2 O4 53.4(10) . .
O6X Cl2 O4X 56.0(10) . .
O7 Cl2 O5 119.8(7) . .
O7 Cl2 O5X 136.7(8) . .
O7 Cl2 O6 107.2(6) . .
O7 Cl2 O6X 105.2(10) . .
O7 Cl2 O7X 38.3(5) . .
O7 Cl2 O4 76.3(7) . .
O7 Cl2 O4X 113.1(8) . .
O7X Cl2 O4X 132.5(7) . .
O4 Cl2 O5X 102.0(8) . .
O4 Cl2 O6 109.4(5) . .
O4 Cl2 O7X 107.5(7) . .
O4 Cl2 O4X 39.1(6) . .
O13X Cl1 O13X 106(3) 2_655 .
O13X Cl1 O15 146(2) . .
O13X Cl1 O15 42.9(14) 2_655 .
O13X Cl1 O15 146(2) 2_655 2_655
O13X Cl1 O15 42.9(14) . 2_655
O13X Cl1 O14 32.9(14) 2_655 2_655
O13X Cl1 O14 32.9(14) . .
O13X Cl1 O14 106.0(14) 2_655 .
O13X Cl1 O14 106.0(14) . 2_655
O13X Cl1 O12 114.4(14) . .
O13X Cl1 O12 114.4(14) 2_655 2_655
O13X Cl1 O12 111.2(15) 2_655 .
O13X Cl1 O12 111.2(15) . 2_655
O13X Cl1 O13 75.7(18) 2_655 .
O13X Cl1 O13 40.0(16) 2_655 2_655
O13X Cl1 O13 40.0(16) . .
O13X Cl1 O13 75.7(18) . 2_655
O15 Cl1 O15 171(2) . 2_655
O15 Cl1 O14 57.2(15) . 2_655
O15 Cl1 O14 128.3(15) 2_655 2_655
O15 Cl1 O14 57.2(15) 2_655 .
O15 Cl1 O14 128.3(15) . .
O15 Cl1 O12 97.0(11) 2_655 .
O15 Cl1 O12 76.8(12) 2_655 2_655
O15 Cl1 O12 97.0(11) . 2_655
O15 Cl1 O12 76.8(12) . .
O15 Cl1 O13 107.8(18) . .
O15 Cl1 O13 80.4(16) . 2_655
O15 Cl1 O13 80.4(16) 2_655 .
O15 Cl1 O13 107.8(18) 2_655 2_655
O12X Cl1 O13X 79.8(17) 2_655 .
O12X Cl1 O13X 79.8(17) . 2_655
O12X Cl1 O13X 133.3(17) . .
O12X Cl1 O13X 133.3(17) 2_655 2_655
O12X Cl1 O15 45.5(12) . .
O12X Cl1 O15 129.1(14) . 2_655
O12X Cl1 O15 129.1(14) 2_655 .
O12X Cl1 O15 45.5(12) 2_655 2_655
O12X Cl1 O12X 130(2) . 2_655
O12X Cl1 O14 102.4(16) . 2_655
O12X Cl1 O14 100.4(15) 2_655 2_655
O12X Cl1 O14 102.4(16) 2_655 .
O12X Cl1 O14 100.4(15) . .
O12X Cl1 O12 107.4(10) . 2_655
O12X Cl1 O12 32.3(11) 2_655 2_655
O12X Cl1 O12 107.4(10) 2_655 .
O12X Cl1 O12 32.3(11) . .
O12X Cl1 O13 102.7(17) 2_655 2_655
O12X Cl1 O13 119.6(17) . 2_655
O12X Cl1 O13 102.7(17) . .
O12X Cl1 O13 119.6(17) 2_655 .
O14 Cl1 O14 124(2) . 2_655
O14 Cl1 O12 133.9(13) 2_655 .
O14 Cl1 O12 133.9(13) . 2_655
O14 Cl1 O12 84.9(12) . .
O14 Cl1 O12 84.9(12) 2_655 2_655
O14 Cl1 O13 93.6(18) 2_655 .
O14 Cl1 O13 31.4(13) . .
O14 Cl1 O13 31.4(13) 2_655 2_655
O14 Cl1 O13 93.6(18) . 2_655
O12 Cl1 O12 99.7(10) . 2_655
O13 Cl1 O12 103.1(14) . .
O13 Cl1 O12 103.1(14) 2_655 2_655
O13 Cl1 O12 149.4(15) 2_655 .
O13 Cl1 O12 149.4(15) . 2_655
O13 Cl1 O13 65(2) . 2_655
Cl1 O13X O13 52.4(10) . 2_655
O15 O13X Cl1 68.6(9) 2_655 .
O15 O13X O13 108.9(17) 2_655 2_655
O13X O15 Cl1 68.5(9) 2_655 .
O13X O15 O14 36(2) 2_655 2_655
O14 O15 Cl1 61.6(9) 2_655 .
O15 O14 Cl1 61.2(8) 2_655 .
Cl1 O13 O13X 51.9(9) . 2_655
Cl1 O13 O13 57.5(12) . 2_655
O13 O13 O13X 33.8(16) 2_655 2_655
O10 Cl3 O10 151.2(19) . 2
O10 Cl3 O8 146.9(11) . .
O10 Cl3 O8 29.5(11) . 2
O10 Cl3 O8 146.9(11) 2 2
O10 Cl3 O8 29.5(11) 2 .
O10 Cl3 O11 82.7(12) 2 2
O10 Cl3 O11 82.7(12) . .
O10 Cl3 O11 79.5(12) 2 .
O10 Cl3 O11 79.5(12) . 2
O8 Cl3 O8 172.6(18) 2 .
O8 Cl3 O11 107.5(12) 2 2
O8 Cl3 O11 67.6(11) 2 .
O8 Cl3 O11 107.5(12) . .
O8 Cl3 O11 67.6(11) . 2
O11 Cl3 O11 103.0(18) 2 .
O9 Cl3 O10 104.5(13) 2 2
O9 Cl3 O10 102.4(13) 2 .
O9 Cl3 O10 102.4(13) . 2
O9 Cl3 O10 104.5(13) . .
O9 Cl3 O8 102.3(13) 2 2
O9 Cl3 O8 102.3(13) . .
O9 Cl3 O8 84.7(13) 2 .
O9 Cl3 O8 84.7(13) . 2
O9 Cl3 O11 149.6(11) . 2
O9 Cl3 O11 107.4(11) . .
O9 Cl3 O11 149.6(11) 2 .
O9 Cl3 O11 107.3(11) 2 2
O9 Cl3 O9 42.3(14) . 2
O9 Cl3 O11X 90.6(12) 2 2
O9 Cl3 O11X 127.3(12) 2 .
O9 Cl3 O11X 127.3(12) . 2
O9 Cl3 O11X 90.6(12) . .
O11X Cl3 O10 113.5(11) 2 2
O11X Cl3 O10 55.7(10) 2 .
O11X Cl3 O10 55.7(10) . 2
O11X Cl3 O10 113.5(11) . .
O11X Cl3 O8 85.1(12) 2 2
O11X Cl3 O8 92.4(12) . 2
O11X Cl3 O8 92.4(12) 2 .
O11X Cl3 O8 85.1(12) . .
O11X Cl3 O11 32.1(11) . .
O11X Cl3 O11 32.1(11) 2 2
O11X Cl3 O11 115.8(12) . 2
O11X Cl3 O11 115.8(12) 2 .
O11X Cl3 O11X 141.4(18) 2 .
O8 O10 Cl3 75.5(10) 2 .
O8 O10 O11X 137.2(13) 2 2
O11X O10 Cl3 61.9(6) 2 .
Cl3 O8 O11 56.3(6) . 2
O10 O8 Cl3 75.0(10) 2 .
O10 O8 O11 102(3) 2 2
Cl3 O11 O8 56.0(6) . 2
O9 O9 Cl3 68.9(7) 2 .
O10 O11X Cl3 62.4(6) 2 .
N5 C21 C22 178.5(10) . .
C21 C22 H22A 109.5 . .
C21 C22 H22B 109.5 . .
C21 C22 H22C 109.5 . .
H22A C22 H22B 109.5 . .
H22A C22 H22C 109.5 . .
H22B C22 H22C 109.5 . .

loop_
_geom_bond_atom_site_label_1
_geom_bond_atom_site_label_2
_geom_bond_distance
_geom_bond_site_symmetry_2
Mn1 Ca1 3.4938(12) 7_566
Mn1 O1 1.975(3) .
Mn1 O1 2.289(3) 7_566
Mn1 O2 1.869(3) .
Mn1 O3 1.865(3) .
Mn1 N2 2.202(4) .
Mn1 N3 2.061(4) .
Ca1 Mn1 3.4938(12) 7_566
Ca1 O1 2.460(3) .
Ca1 O1W 2.356(4) .
Ca1 H1WA 2.7634 .
Ca1 H1WB 2.7705 .
Ca1 O2 2.332(3) 7_566
Ca1 O2W 2.347(4) .
Ca1 H2WA 2.7592 .
Ca1 H2WB 2.7856 .
Ca1 O3 2.347(3) .
Ca1 N1 2.516(4) .
Ca1 N4 2.543(6) .
O1 Mn1 2.289(3) 7_566
O1 C6 1.431(6) .
O1W H1WA 0.8558 .
O1W H1WB 0.8582 .
O2 Ca1 2.332(3) 7_566
O2 C12 1.421(6) .
O2W H2WA 0.8621 .
O2W H2WB 0.8640 .
O3 C18 1.413(6) .
N1 C1 1.345(8) .
N1 C5 1.324(7) .
N2 C7 1.352(6) .
N2 C11 1.336(6) .
N3 C13 1.342(7) .
N3 C17 1.345(6) .
N4 C19 1.115(8) .
C1 H1 0.9300 .
C1 C2 1.366(9) .
C2 H2 0.9300 .
C2 C3 1.385(10) .
C3 H3 0.9300 .
C3 C4 1.355(9) .
C4 H4 0.9300 .
C4 C5 1.397(8) .
C5 C6 1.504(8) .
C6 H6A 0.9700 .
C6 H6B 0.9700 .
C7 H7 0.9300 .
C7 C8 1.371(8) .
C8 H8 0.9300 .
C8 C9 1.381(9) .
C9 H9 0.9300 .
C9 C10 1.374(8) .
C10 H10 0.9300 .
C10 C11 1.386(7) .
C11 C12 1.493(7) .
C12 H12A 0.9700 .
C12 H12B 0.9700 .
C13 H13 0.9300 .
C13 C14 1.363(8) .
C14 H14 0.9300 .
C14 C15 1.393(10) .
C15 H15 0.9300 .
C15 C16 1.357(9) .
C16 H16 0.9300 .
C16 C17 1.381(8) .
C17 C18 1.494(8) .
C18 H18A 0.9700 .
C18 H18B 0.9700 .
C19 C20 1.443(9) .
C20 H20A 0.9600 .
C20 H20B 0.9600 .
C20 H20C 0.9600 .
Cl2 O5 1.403(6) .
Cl2 O5X 1.429(7) .
Cl2 O6 1.427(5) .
Cl2 O6X 1.409(8) .
Cl2 O7 1.403(7) .
Cl2 O7X 1.442(7) .
Cl2 O4 1.421(7) .
Cl2 O4X 1.443(7) .
Cl1 O13X 1.422(8) 2_655
Cl1 O13X 1.422(8) .
Cl1 O15 1.423(8) 2_655
Cl1 O15 1.423(8) .
Cl1 O12X 1.419(8) 2_655
Cl1 O12X 1.419(8) .
Cl1 O14 1.428(8) .
Cl1 O14 1.429(8) 2_655
Cl1 O12 1.439(7) 2_655
Cl1 O12 1.439(7) .
Cl1 O13 1.432(8) .
Cl1 O13 1.432(8) 2_655
O13X O15 1.04(3) 2_655
O13X O13 1.75(4) 2_655
O15 O13X 1.04(3) 2_655
O15 O14 1.36(3) 2_655
O14 O15 1.36(3) 2_655
O13 O13X 1.75(4) 2_655
O13 O13 1.54(5) 2_655
Cl3 O10 1.424(8) .
Cl3 O10 1.424(8) 2
Cl3 O8 1.427(8) .
Cl3 O8 1.427(8) 2
Cl3 O11 1.432(8) .
Cl3 O11 1.432(8) 2
Cl3 O9 1.416(7) 2
Cl3 O9 1.416(7) .
Cl3 O11X 1.418(8) 2
Cl3 O11X 1.418(8) .
O10 O8 0.73(3) 2
O10 O11X 1.33(2) 2
O8 O10 0.73(3) 2
O8 O11 1.59(2) 2
O11 O8 1.59(2) 2
O9 O9 1.02(3) 2
O11X O10 1.33(2) 2
N5 C21 1.103(10) .
C21 C22 1.444(11) .
C22 H22A 0.9600 .
C22 H22B 0.9600 .
C22 H22C 0.9600 .

loop_
_geom_torsion_atom_site_label_1
_geom_torsion_atom_site_label_2
_geom_torsion_atom_site_label_3
_geom_torsion_atom_site_label_4
_geom_torsion
_geom_torsion_site_symmetry_1
_geom_torsion_site_symmetry_4
Mn1 Ca1 O1 Mn1 -101.82(15) 7_566 .
Mn1 Ca1 O1 C6 123.9(4) 7_566 .
Mn1 Ca1 O3 Mn1 36.09(13) 7_566 .
Mn1 Ca1 O3 C18 -135.5(4) 7_566 .
Mn1 Ca1 N1 C1 138.8(5) 7_566 .
Mn1 Ca1 N1 C5 -36.8(4) 7_566 .
Mn1 Ca1 N4 C19 -157(3) 7_566 .
Mn1 O1 C6 C5 98.9(4) 7_566 .
Mn1 O1 C6 C5 -139.0(4) . .
Mn1 O2 C12 C11 -2.0(6) . .
Mn1 O3 C18 C17 -8.9(6) . .
Mn1 N2 C7 C8 171.4(4) . .
Mn1 N2 C11 C10 -173.3(4) . .
Mn1 N2 C11 C12 9.1(5) . .
Mn1 N3 C13 C14 -178.3(5) . .
Mn1 N3 C17 C16 177.2(5) . .
Mn1 N3 C17 C18 -2.6(6) . .
Ca1 Mn1 O1 Mn1 43.54(10) 7_566 7_566
Ca1 Mn1 O1 Ca1 140.28(9) 7_566 .
Ca1 Mn1 O1 C6 -85.7(3) 7_566 .
Ca1 Mn1 O2 C12 -178.1(5) 7_566 .
Ca1 Mn1 O3 Ca1 -80.6(2) 7_566 .
Ca1 Mn1 O3 C18 92.4(4) 7_566 .
Ca1 Mn1 N2 C7 178.5(4) 7_566 .
Ca1 Mn1 N2 C11 -10.3(4) 7_566 .
Ca1 Mn1 N3 C13 34.1(5) 7_566 .
Ca1 Mn1 N3 C17 -145.5(3) 7_566 .
Ca1 O1 C6 C5 -14.0(6) . .
Ca1 O2 C12 C11 -179.8(3) 7_566 .
Ca1 O3 C18 C17 162.0(3) . .
Ca1 N1 C1 C2 -176.9(6) . .
Ca1 N1 C5 C4 175.7(5) . .
Ca1 N1 C5 C6 -6.3(7) . .
Ca1 N4 C19 C20 4(39) . .
O1 Mn1 O1 Mn1 0.000(2) 7_566 7_566
O1 Mn1 O1 Ca1 96.74(14) 7_566 .
O1 Mn1 O1 C6 -129.3(4) 7_566 .
O1 Mn1 O2 Ca1 -79.65(17) . 7_566
O1 Mn1 O2 Ca1 -1.66(14) 7_566 7_566
O1 Mn1 O2 C12 -179.8(4) 7_566 .
O1 Mn1 O2 C12 102.2(4) . .
O1 Mn1 O3 Ca1 4.04(15) . .
O1 Mn1 O3 Ca1 -74.34(15) 7_566 .
O1 Mn1 O3 C18 98.7(4) 7_566 .
O1 Mn1 O3 C18 177.0(4) . .
O1 Mn1 N2 C7 84.1(4) . .
O1 Mn1 N2 C7 164.6(4) 7_566 .
O1 Mn1 N2 C11 -24.2(7) 7_566 .
O1 Mn1 N2 C11 -104.7(3) . .
O1 Mn1 N3 C13 78.8(5) 7_566 .
O1 Mn1 N3 C13 140.6(6) . .
O1 Mn1 N3 C17 -38.9(8) . .
O1 Mn1 N3 C17 -100.8(4) 7_566 .
O1 Ca1 O3 Mn1 -3.54(13) . .
O1 Ca1 O3 C18 -175.1(5) . .
O1 Ca1 N1 C1 174.8(5) . .
O1 Ca1 N1 C5 -0.7(4) . .
O1 Ca1 N4 C19 -119(3) . .
O1W Ca1 O1 Mn1 60.4(2) . 7_566
O1W Ca1 O1 Mn1 -41.4(2) . .
O1W Ca1 O1 C6 -175.6(3) . .
O1W Ca1 O3 Mn1 146.97(18) . .
O1W Ca1 O3 C18 -24.6(4) . .
O1W Ca1 N1 C1 1.6(8) . .
O1W Ca1 N1 C5 -174.0(4) . .
O1W Ca1 N4 C19 97(3) . .
O2 Mn1 O1 Mn1 81.02(14) . 7_566
O2 Mn1 O1 Ca1 177.76(13) . .
O2 Mn1 O1 C6 -48.3(4) . .
O2 Mn1 O3 Ca1 164.4(19) . .
O2 Mn1 O3 C18 -23(2) . .
O2 Mn1 N2 C7 -179.2(5) . .
O2 Mn1 N2 C11 -8.0(3) . .
O2 Mn1 N3 C13 -4.2(5) . .
O2 Mn1 N3 C17 176.2(4) . .
O2 Ca1 O1 Mn1 -100.58(15) 7_566 .
O2 Ca1 O1 Mn1 1.24(11) 7_566 7_566
O2 Ca1 O1 C6 125.2(4) 7_566 .
O2 Ca1 O3 Mn1 63.01(16) 7_566 .
O2 Ca1 O3 C18 -108.6(4) 7_566 .
O2 Ca1 N1 C1 114.4(5) 7_566 .
O2 Ca1 N1 C5 -61.2(4) 7_566 .
O2 Ca1 N4 C19 -178(3) 7_566 .
O2W Ca1 O1 Mn1 78.56(19) . .
O2W Ca1 O1 Mn1 -179.63(15) . 7_566
O2W Ca1 O1 C6 -55.7(4) . .
O2W Ca1 O3 Mn1 -130.20(19) . .
O2W Ca1 O3 C18 58.2(5) . .
O2W Ca1 N1 C1 -53.7(5) . .
O2W Ca1 N1 C5 130.8(4) . .
O2W Ca1 N4 C19 12(3) . .
O3 Mn1 O1 Mn1 -100.47(15) . 7_566
O3 Mn1 O1 Ca1 -3.73(14) . .
O3 Mn1 O1 C6 130.2(4) . .
O3 Mn1 O2 Ca1 120.2(19) . 7_566
O3 Mn1 O2 C12 -58(2) . .
O3 Mn1 N2 C7 -3.1(5) . .
O3 Mn1 N2 C11 168.0(3) . .
O3 Mn1 N3 C13 177.9(5) . .
O3 Mn1 N3 C17 -1.7(4) . .
O3 Ca1 O1 Mn1 105.05(13) . 7_566
O3 Ca1 O1 Mn1 3.24(12) . .
O3 Ca1 O1 C6 -131.0(4) . .
O3 Ca1 N1 C1 -142.4(5) . .
O3 Ca1 N1 C5 42.0(5) . .
O3 Ca1 N4 C19 93(3) . .
N1 Ca1 O1 Mn1 -115.75(16) . 7_566
N1 Ca1 O1 Mn1 142.44(18) . .
N1 Ca1 O1 C6 8.2(3) . .
N1 Ca1 O3 Mn1 -46.5(2) . .
N1 Ca1 O3 C18 141.9(4) . .
N1 Ca1 N4 C19 -72(3) . .
N1 C1 C2 C3 1.2(12) . .
N1 C5 C6 O1 13.2(7) . .
N2 Mn1 O1 Mn1 161.79(14) . 7_566
N2 Mn1 O1 Ca1 -101.47(14) . .
N2 Mn1 O1 C6 32.5(4) . .
N2 Mn1 O2 Ca1 -176.64(18) . 7_566
N2 Mn1 O2 C12 5.2(4) . .
N2 Mn1 O3 Ca1 101.82(16) . .
N2 Mn1 O3 C18 -85.2(4) . .
N2 Mn1 N3 C13 -84.2(5) . .
N2 Mn1 N3 C17 96.3(4) . .
N2 C7 C8 C9 -0.5(8) . .
N2 C11 C12 O2 -5.5(7) . .
N3 Mn1 O1 Mn1 -63.6(6) . 7_566
N3 Mn1 O1 Ca1 33.2(6) . .
N3 Mn1 O1 C6 167.1(6) . .
N3 Mn1 O2 Ca1 91.72(18) . 7_566
N3 Mn1 O2 C12 -86.4(4) . .
N3 Mn1 O3 Ca1 -166.95(18) . .
N3 Mn1 O3 C18 6.1(4) . .
N3 Mn1 N2 C7 -85.3(4) . .
N3 Mn1 N2 C11 85.9(3) . .
N3 C13 C14 C15 0.5(10) . .
N3 C17 C18 O3 7.1(7) . .
N4 Ca1 O1 Mn1 -165.42(18) . .
N4 Ca1 O1 Mn1 -63.6(2) . 7_566
N4 Ca1 O1 C6 60.3(4) . .
N4 Ca1 O3 Mn1 150.7(4) . .
N4 Ca1 O3 C18 -20.9(7) . .
N4 Ca1 N1 C1 31.7(5) . .
N4 Ca1 N1 C5 -143.8(4) . .
C1 N1 C5 C4 0.0(9) . .
C1 N1 C5 C6 177.9(6) . .
C1 C2 C3 C4 0.1(13) . .
C2 C3 C4 C5 -1.3(13) . .
C3 C4 C5 N1 1.3(11) . .
C3 C4 C5 C6 -176.7(7) . .
C4 C5 C6 O1 -168.9(5) . .
C5 N1 C1 C2 -1.2(11) . .
C7 N2 C11 C10 -1.0(8) . .
C7 N2 C11 C12 -178.6(5) . .
C7 C8 C9 C10 0.3(9) . .
C8 C9 C10 C11 -0.5(9) . .
C9 C10 C11 N2 0.9(9) . .
C9 C10 C11 C12 178.3(5) . .
C10 C11 C12 O2 176.9(5) . .
C11 N2 C7 C8 0.8(8) . .
C13 N3 C17 C16 -2.3(8) . .
C13 N3 C17 C18 177.8(5) . .
C13 C14 C15 C16 -1.0(12) . .
C14 C15 C16 C17 -0.2(12) . .
C15 C16 C17 N3 1.9(10) . .
C15 C16 C17 C18 -178.3(6) . .
C16 C17 C18 O3 -172.8(5) . .
C17 N3 C13 C14 1.2(9) . .
O13X Cl1 O13X O15 -164(3) 2_655 2_655
O13X Cl1 O13X O13 -26.3(16) 2_655 2_655
O13X Cl1 O15 O13X 29(5) . 2_655
O13X Cl1 O15 O14 39(2) 2_655 2_655
O13X Cl1 O15 O14 68(4) . 2_655
O13X Cl1 O14 O15 -148(2) 2_655 2_655
O13X Cl1 O14 O15 -53(4) . 2_655
O13X Cl1 O13 O13X 139(3) . 2_655
O13X Cl1 O13 O13 97(4) . 2_655
O13X Cl1 O13 O13 -41.2(19) 2_655 2_655
O15 Cl1 O13X O15 176.2(12) . 2_655
O15 Cl1 O13X O13 138(3) 2_655 2_655
O15 Cl1 O13X O13 -46(3) . 2_655
O15 Cl1 O15 O13X -167(2) 2_655 2_655
O15 Cl1 O15 O14 -127.8(15) 2_655 2_655
O15 Cl1 O14 O15 170(2) . 2_655
O15 Cl1 O13 O13X -28.8(19) . 2_655
O15 Cl1 O13 O13X 156(2) 2_655 2_655
O15 Cl1 O13 O13 -70(2) . 2_655
O15 Cl1 O13 O13 115(3) 2_655 2_655
O12X Cl1 O13X O15 105(3) . 2_655
O12X Cl1 O13X O15 -32(2) 2_655 2_655
O12X Cl1 O13X O13 106.1(18) 2_655 2_655
O12X Cl1 O13X O13 -117(2) . 2_655
O12X Cl1 O15 O13X -115(3) 2_655 2_655
O12X Cl1 O15 O13X 134(3) . 2_655
O12X Cl1 O15 O14 173(3) . 2_655
O12X Cl1 O15 O14 -76(2) 2_655 2_655
O12X Cl1 O14 O15 130.1(17) . 2_655
O12X Cl1 O14 O15 -5(2) 2_655 2_655
O12X Cl1 O13 O13X -75.8(19) . 2_655
O12X Cl1 O13 O13X 132.0(19) 2_655 2_655
O12X Cl1 O13 O13 91(2) 2_655 2_655
O12X Cl1 O13 O13 -117(2) . 2_655
O14 Cl1 O13X O15 101(4) . 2_655
O14 Cl1 O13X O15 -130(2) 2_655 2_655
O14 Cl1 O13X O13 8(2) 2_655 2_655
O14 Cl1 O13X O13 -121(5) . 2_655
O14 Cl1 O15 O13X 71(3) . 2_655
O14 Cl1 O15 O13X -39(2) 2_655 2_655
O14 Cl1 O15 O14 110(3) . 2_655
O14 Cl1 O14 O15 -117.0(17) 2_655 2_655
O14 Cl1 O13 O13X -165(4) . 2_655
O14 Cl1 O13 O13X 28(2) 2_655 2_655
O14 Cl1 O13 O13 154(6) . 2_655
O14 Cl1 O13 O13 -13(3) 2_655 2_655
O12 Cl1 O13X O15 -39(3) 2_655 2_655
O12 Cl1 O13X O15 73(2) . 2_655
O12 Cl1 O13X O13 98.8(19) 2_655 2_655
O12 Cl1 O13X O13 -149.3(14) . 2_655
O12 Cl1 O15 O13X 143(2) . 2_655
O12 Cl1 O15 O13X -119(2) 2_655 2_655
O12 Cl1 O15 O14 -177.6(16) . 2_655
O12 Cl1 O15 O14 -79.3(16) 2_655 2_655
O12 Cl1 O14 O15 3(2) 2_655 2_655
O12 Cl1 O14 O15 101.7(15) . 2_655
O12 Cl1 O13 O13X 114(3) 2_655 2_655
O12 Cl1 O13 O13X -108.9(15) . 2_655
O12 Cl1 O13 O13 73(3) 2_655 2_655
O12 Cl1 O13 O13 -150(2) . 2_655
O13 Cl1 O13X O15 154(4) . 2_655
O13 Cl1 O13X O15 -138(3) 2_655 2_655
O13 Cl1 O13X O13 -68(4) . 2_655
O13 Cl1 O15 O13X 43(3) . 2_655
O13 Cl1 O15 O13X -16(3) 2_655 2_655
O13 Cl1 O15 O14 22.9(19) 2_655 2_655
O13 Cl1 O15 O14 83(2) . 2_655
O13 Cl1 O14 O15 -109(2) 2_655 2_655
O13 Cl1 O14 O15 -133(4) . 2_655
O13 Cl1 O13 O13X 41(2) 2_655 2_655
O10 Cl3 O10 O8 109(3) 2 2
O10 Cl3 O10 O11X -76.2(13) 2 2
O10 Cl3 O8 O10 -123(4) . 2
O10 Cl3 O8 O11 -7(2) . 2
O10 Cl3 O8 O11 117(3) 2 2
O10 Cl3 O11 O8 176.4(13) 2 2
O10 Cl3 O11 O8 -26.4(13) . 2
O10 Cl3 O9 O9 98(3) 2 2
O10 Cl3 O9 O9 -93(3) . 2
O10 Cl3 O11X O10 149(2) . 2
O8 Cl3 O10 O8 167(3) . 2
O8 Cl3 O10 O11X 175(4) 2 2
O8 Cl3 O10 O11X -17(2) . 2
O8 Cl3 O8 O10 -67(3) 2 2
O8 Cl3 O8 O11 49.6(10) 2 2
O8 Cl3 O11 O8 -174.1(14) . 2
O8 Cl3 O9 O9 68(3) . 2
O8 Cl3 O9 O9 -115(3) 2 2
O8 Cl3 O11X O10 170.6(13) 2 2
O8 Cl3 O11X O10 -2.4(19) . 2
O11 Cl3 O10 O8 56(3) . 2
O11 Cl3 O10 O8 161(3) 2 2
O11 Cl3 O10 O11X -23.5(16) 2 2
O11 Cl3 O10 O11X -128.3(15) . 2
O11 Cl3 O8 O10 -117(3) 2 2
O11 Cl3 O8 O10 -19(3) . 2
O11 Cl3 O8 O11 97.2(19) . 2
O11 Cl3 O11 O8 -103.8(12) 2 2
O11 Cl3 O9 O9 -179(2) . 2
O11 Cl3 O9 O9 1(5) 2 2
O11 Cl3 O11X O10 132(3) . 2
O11 Cl3 O11X O10 59.9(17) 2 2
O9 Cl3 O10 O8 -50(3) . 2
O9 Cl3 O10 O8 -93(3) 2 2
O9 Cl3 O10 O11X 82.1(15) 2 2
O9 Cl3 O10 O11X 125.6(14) . 2
O9 Cl3 O8 O10 132(3) 2 2
O9 Cl3 O8 O10 94(3) . 2
O9 Cl3 O8 O11 -111.2(13) 2 2
O9 Cl3 O8 O11 -149.9(12) . 2
O9 Cl3 O11 O8 76.5(14) . 2
O9 Cl3 O11 O8 76(3) 2 2
O9 Cl3 O11X O10 -104.6(16) . 2
O9 Cl3 O11X O10 -81.9(19) 2 2
O11X Cl3 O10 O8 -175(4) 2 2
O11X Cl3 O10 O8 48(3) . 2
O11X Cl3 O10 O11X -137(2) . 2
O11X Cl3 O8 O10 -137(3) 2 2
O11X Cl3 O8 O10 4(3) . 2
O11X Cl3 O8 O11 120.6(13) . 2
O11X Cl3 O8 O11 -20.8(14) 2 2
O11X Cl3 O11 O8 -72.5(15) 2 2
O11X Cl3 O11 O8 138(3) . 2
O11X Cl3 O9 O9 -35(3) 2 2
O11X Cl3 O9 O9 153(3) . 2
O11X Cl3 O11X O10 85.4(14) 2 2
